data_4324969
loop_
_publ_author_name
'William C. Ewing'
'Patrick J. Carroll'
'Larry G. Sneddon'

_publ_section_title
;
 Syntheses and Surprising Regioselectivity of 5- and 6-Substituted
 Decaboranyl Ethers via the Nucleophilic Attack of Alcohols on 6- and
 5-Halodecaboranes
;
_journal_name_full 'Inorganic Chemistry'
_journal_page_first 4054
_journal_page_last 4064
_journal_paper_doi 10.1021/ic102544v
_journal_volume 50
_journal_year 2011
_chemical_formula_sum 'C4 H21 B10 Cl O2'
_chemical_formula_weight 244.76
_space_group_IT_number 2
_symmetry_cell_setting triclinic
_symmetry_Int_Tables_number 2
_symmetry_space_group_name_Hall '-P 1'
_symmetry_space_group_name_H-M 'P -1'
_atom_sites_solution_hydrogens geom
_atom_sites_solution_primary direct
_audit_creation_method SHELXL-97
_cell_angle_alpha 104.353(12)
_cell_angle_beta 106.187(13)
_cell_angle_gamma 109.288(9)
_cell_formula_units_Z 2
_cell_length_a 7.6495(15)
_cell_length_b 9.7633(19)
_cell_length_c 11.127(3)
_cell_measurement_temperature 143(1)
_cell_volume 698.3(3)
_computing_data_collection 'Bruker APEX2'
_computing_data_reduction 'Bruker SAINT'
_computing_structure_refinement 'SHELXL-97 (Sheldrick, 2008)'
_computing_structure_solution 'SHELXS-97 (Sheldrick, 2008)'
_diffrn_ambient_temperature 143(1)
_diffrn_measured_fraction_theta_full 0.971
_diffrn_measured_fraction_theta_max 0.971
_diffrn_measurement_device 'CCD Area Detector'
_diffrn_measurement_device_type 'Bruker APEXII'
_diffrn_measurement_method 'phi and omega scans'
_diffrn_radiation_monochromator graphite
_diffrn_radiation_source 'sealed tube'
_diffrn_radiation_type MoK\a
_diffrn_radiation_wavelength 0.71073
_diffrn_reflns_av_R_equivalents 0.0222
_diffrn_reflns_av_sigmaI/netI 0.0150
_diffrn_reflns_limit_h_max 8
_diffrn_reflns_limit_h_min -9
_diffrn_reflns_limit_k_max 11
_diffrn_reflns_limit_k_min -11
_diffrn_reflns_limit_l_max 13
_diffrn_reflns_limit_l_min -13
_diffrn_reflns_number 12464
_diffrn_reflns_theta_full 25.25
_diffrn_reflns_theta_max 25.25
_diffrn_reflns_theta_min 2.06
_exptl_absorpt_coefficient_mu 0.249
_exptl_absorpt_correction_T_max 0.7452
_exptl_absorpt_correction_T_min 0.6669
_exptl_absorpt_correction_type multi-scan
_exptl_absorpt_process_details '(SADABS; Sheldrick, 2007)'
_exptl_crystal_density_diffrn 1.164
_exptl_crystal_F_000 256
_exptl_crystal_size_max 0.35
_exptl_crystal_size_mid 0.30
_exptl_crystal_size_min 0.08
_refine_diff_density_max 0.444
_refine_diff_density_min -0.581
_refine_diff_density_rms 0.037
_refine_ls_extinction_method none
_refine_ls_goodness_of_fit_ref 1.041
_refine_ls_hydrogen_treatment refall
_refine_ls_matrix_type full
_refine_ls_number_parameters 239
_refine_ls_number_reflns 2455
_refine_ls_number_restraints 0
_refine_ls_restrained_S_all 1.041
_refine_ls_R_factor_all 0.0383
_refine_ls_R_factor_gt 0.0346
_refine_ls_shift/su_max 0.000
_refine_ls_shift/su_mean 0.000
_refine_ls_structure_factor_coef Fsqd
_refine_ls_weighting_details 'calc w=1/[\s^2^(Fo^2^)+(0.0459P)^2^+0.3212P] where P=(Fo^2^+2Fc^2^)/3'
_refine_ls_weighting_scheme calc
_refine_ls_wR_factor_gt 0.0889
_refine_ls_wR_factor_ref 0.0928
_reflns_number_gt 2234
_reflns_number_total 2455
_reflns_threshold_expression >2sigma(I)
_cod_data_source_file ic102544v_si_001_2.cif
_cod_data_source_block UP3367
_cod_original_sg_symbol_H-M 'P -1 '
_cod_database_code 4324969

loop_
_symmetry_equiv_pos_as_xyz
'x, y, z'
'-x, -y, -z'

loop_
_atom_site_label
_atom_site_type_symbol
_atom_site_fract_x
_atom_site_fract_y
_atom_site_fract_z
_atom_site_U_iso_or_equiv
_atom_site_adp_type
_atom_site_occupancy
_atom_site_symmetry_multiplicity
_atom_site_calc_flag
B1 B 0.5064(3) 0.86093(18) 0.60636(16) 0.0249(3) Uani 1 1 d
B2 B 0.4928(3) 0.93297(19) 0.76721(16) 0.0262(3) Uani 1 1 d
B3 B 0.7019(3) 1.03752(19) 0.73655(16) 0.0265(3) Uani 1 1 d
B4 B 0.7593(3) 0.92257(19) 0.61571(17) 0.0273(4) Uani 1 1 d
B5 B 0.4220(2) 0.72566(18) 0.68106(15) 0.0237(3) Uani 1 1 d
B6 B 0.5496(3) 0.82569(19) 0.86252(16) 0.0271(3) Uani 1 1 d
B7 B 0.7421(3) 1.00997(19) 0.88950(16) 0.0289(4) Uani 1 1 d
B8 B 0.9153(3) 1.0020(2) 0.79225(18) 0.0307(4) Uani 1 1 d
B9 B 0.8660(3) 0.8132(2) 0.68122(19) 0.0328(4) Uani 1 1 d
B10 B 0.6058(3) 0.72500(19) 0.58003(17) 0.0275(4) Uani 1 1 d
C1 C 0.1305(2) 0.52068(18) 0.68159(15) 0.0269(3) Uani 1 1 d
C2 C 0.1787(2) 0.38781(17) 0.69786(15) 0.0276(3) Uani 1 1 d
C3 C 0.4561(2) 0.33783(17) 0.80026(16) 0.0301(3) Uani 1 1 d
C4 C 0.6610(2) 0.41662(18) 0.91067(15) 0.0281(3) Uani 1 1 d
O1 O 0.24059(15) 0.59833(12) 0.61393(9) 0.0289(2) Uani 1 1 d
O2 O 0.38263(15) 0.45194(11) 0.78995(9) 0.0253(2) Uani 1 1 d
Cl1 Cl 0.83461(6) 0.55635(6) 0.87310(6) 0.05417(18) Uani 1 1 d
H1 H 0.389(3) 0.850(2) 0.5186(18) 0.037(4) Uiso 1 1 d
H2 H 0.387(3) 0.980(2) 0.7754(17) 0.039(5) Uiso 1 1 d
H3 H 0.735(2) 1.1582(19) 0.7431(16) 0.029(4) Uiso 1 1 d
H4 H 0.801(3) 0.968(2) 0.5434(17) 0.036(4) Uiso 1 1 d
H6 H 0.494(3) 0.801(2) 0.9368(18) 0.041(5) Uiso 1 1 d
H7 H 0.801(3) 1.105(2) 0.9842(18) 0.041(5) Uiso 1 1 d
H8 H 1.064(3) 1.092(2) 0.8367(19) 0.044(5) Uiso 1 1 d
H9 H 0.976(3) 0.775(2) 0.6629(18) 0.042(5) Uiso 1 1 d
H10 H 0.541(3) 0.625(2) 0.4873(17) 0.035(4) Uiso 1 1 d
H56 H 0.538(3) 0.7076(19) 0.7858(17) 0.034(4) Uiso 1 1 d
H67 H 0.740(3) 0.892(2) 0.9143(18) 0.039(5) Uiso 1 1 d
H89 H 0.924(3) 0.881(2) 0.8086(18) 0.043(5) Uiso 1 1 d
H910 H 0.712(3) 0.695(2) 0.6670(19) 0.045(5) Uiso 1 1 d
H1A H -0.007(3) 0.4804(19) 0.6246(17) 0.029(4) Uiso 1 1 d
H1B H 0.161(3) 0.5946(19) 0.7683(17) 0.029(4) Uiso 1 1 d
H2A H 0.085(3) 0.3268(19) 0.7300(16) 0.030(4) Uiso 1 1 d
H2B H 0.160(3) 0.3184(19) 0.6128(18) 0.030(4) Uiso 1 1 d
H3A H 0.456(3) 0.282(2) 0.715(2) 0.042(5) Uiso 1 1 d
H3B H 0.364(3) 0.255(2) 0.8207(19) 0.045(5) Uiso 1 1 d
H4A H 0.718(3) 0.3452(19) 0.9220(16) 0.028(4) Uiso 1 1 d
H4B H 0.662(3) 0.473(2) 0.9931(18) 0.034(4) Uiso 1 1 d

loop_
_atom_site_aniso_label
_atom_site_aniso_U_11
_atom_site_aniso_U_22
_atom_site_aniso_U_33
_atom_site_aniso_U_23
_atom_site_aniso_U_13
_atom_site_aniso_U_12
B1 0.0277(9) 0.0262(8) 0.0235(8) 0.0124(6) 0.0098(7) 0.0128(7)
B2 0.0279(9) 0.0265(8) 0.0276(8) 0.0105(6) 0.0128(7) 0.0137(7)
B3 0.0304(9) 0.0237(8) 0.0279(8) 0.0114(6) 0.0123(7) 0.0127(7)
B4 0.0313(9) 0.0263(8) 0.0305(8) 0.0139(7) 0.0166(7) 0.0135(7)
B5 0.0244(8) 0.0280(8) 0.0199(7) 0.0112(6) 0.0073(6) 0.0120(7)
B6 0.0275(9) 0.0282(8) 0.0210(7) 0.0087(6) 0.0084(6) 0.0082(7)
B7 0.0302(9) 0.0254(8) 0.0248(8) 0.0072(6) 0.0089(7) 0.0078(7)
B8 0.0255(9) 0.0299(8) 0.0346(9) 0.0145(7) 0.0104(7) 0.0091(7)
B9 0.0312(10) 0.0351(9) 0.0437(10) 0.0205(8) 0.0204(8) 0.0187(8)
B10 0.0330(9) 0.0266(8) 0.0280(8) 0.0125(7) 0.0156(7) 0.0141(7)
C1 0.0195(8) 0.0332(8) 0.0255(7) 0.0121(6) 0.0080(6) 0.0085(6)
C2 0.0224(8) 0.0280(7) 0.0268(7) 0.0093(6) 0.0092(6) 0.0055(6)
C3 0.0338(9) 0.0265(7) 0.0353(8) 0.0138(6) 0.0157(7) 0.0157(7)
C4 0.0339(9) 0.0344(8) 0.0286(7) 0.0166(6) 0.0180(7) 0.0208(7)
O1 0.0245(6) 0.0322(5) 0.0221(5) 0.0121(4) 0.0052(4) 0.0051(4)
O2 0.0235(5) 0.0250(5) 0.0266(5) 0.0088(4) 0.0086(4) 0.0111(4)
Cl1 0.0283(3) 0.0637(3) 0.0855(4) 0.0526(3) 0.0223(2) 0.0191(2)

loop_
_atom_type_symbol
_atom_type_description
_atom_type_scat_dispersion_real
_atom_type_scat_dispersion_imag
_atom_type_scat_source
C C 0.0033 0.0016 'International Tables Vol C Tables 4.2.6.8 and 6.1.1.4'
H H 0.0000 0.0000 'International Tables Vol C Tables 4.2.6.8 and 6.1.1.4'
B B 0.0013 0.0007 'International Tables Vol C Tables 4.2.6.8 and 6.1.1.4'
Cl Cl 0.1484 0.1585 'International Tables Vol C Tables 4.2.6.8 and 6.1.1.4'
O O 0.0106 0.0060 'International Tables Vol C Tables 4.2.6.8 and 6.1.1.4'

loop_
_geom_angle_atom_site_label_1
_geom_angle_atom_site_label_2
_geom_angle_atom_site_label_3
_geom_angle
B10 B1 B5 70.73(10)
B10 B1 B3 107.60(12)
B5 B1 B3 108.26(11)
B10 B1 B4 60.05(9)
B5 B1 B4 118.35(11)
B3 B1 B4 59.84(9)
B10 B1 B2 118.79(11)
B5 B1 B2 61.53(9)
B3 B1 B2 59.15(9)
B4 B1 B2 113.18(12)
B10 B1 H1 115.5(9)
B5 B1 H1 113.7(10)
B3 B1 H1 127.1(9)
B4 B1 H1 119.5(10)
B2 B1 H1 117.4(9)
B6 B2 B3 111.42(12)
B6 B2 B7 61.62(10)
B3 B2 B7 59.14(9)
B6 B2 B1 110.13(11)
B3 B2 B1 59.81(9)
B7 B2 B1 105.74(11)
B6 B2 B5 61.08(9)
B3 B2 B5 106.33(11)
B7 B2 B5 105.63(11)
B1 B2 B5 58.45(8)
B6 B2 H2 120.9(10)
B3 B2 H2 119.5(10)
B7 B2 H2 124.5(10)
B1 B2 H2 120.0(9)
B5 B2 H2 123.8(10)
B7 B3 B8 67.19(10)
B7 B3 B2 60.72(9)
B8 B3 B2 116.26(12)
B7 B3 B1 107.90(11)
B8 B3 B1 107.25(11)
B2 B3 B1 61.04(9)
B7 B3 B4 116.93(12)
B8 B3 B4 60.89(10)
B2 B3 B4 115.40(12)
B1 B3 B4 60.44(9)
B7 B3 H3 115.7(8)
B8 B3 H3 114.7(9)
B2 B3 H3 119.3(9)
B1 B3 H3 128.0(8)
B4 B3 H3 116.9(8)
B9 B4 B10 60.67(10)
B9 B4 B3 110.98(12)
B10 B4 B3 106.31(11)
B9 B4 B1 109.59(12)
B10 B4 B1 58.54(9)
B3 B4 B1 59.72(9)
B9 B4 B8 61.35(10)
B10 B4 B8 105.11(11)
B3 B4 B8 58.92(9)
B1 B4 B8 105.18(11)
B9 B4 H4 121.7(9)
B10 B4 H4 125.1(9)
B3 B4 H4 118.6(9)
B1 B4 H4 120.5(10)
B8 B4 H4 124.0(10)
O1 B5 B1 121.13(12)
O1 B5 B6 125.81(12)
B1 B5 B6 107.99(11)
O1 B5 B2 132.56(13)
B1 B5 B2 60.02(9)
B6 B5 B2 56.94(9)
O1 B5 B10 111.63(11)
B1 B5 B10 53.93(8)
B6 B5 B10 115.19(11)
B2 B5 B10 104.18(10)
O1 B5 H56 110.3(7)
B1 B5 H56 126.2(8)
B6 B5 H56 41.9(7)
B2 B5 H56 96.4(7)
B10 B5 H56 94.4(7)
B2 B6 B7 60.34(10)
B2 B6 B5 61.98(9)
B7 B6 B5 105.36(11)
B2 B6 H6 127.8(10)
B7 B6 H6 124.7(10)
B5 B6 H6 127.0(10)
B2 B6 H56 106.8(8)
B7 B6 H56 118.2(8)
B5 B6 H56 47.8(8)
H6 B6 H56 110.3(13)
B2 B6 H67 101.9(8)
B7 B6 H67 43.7(8)
B5 B6 H67 118.8(8)
H6 B6 H67 109.7(13)
H56 B6 H67 95.3(11)
B3 B7 B2 60.14(9)
B3 B7 B6 109.25(12)
B2 B7 B6 58.04(9)
B3 B7 B8 56.63(9)
B2 B7 B8 107.18(11)
B6 B7 B8 116.56(11)
B3 B7 H7 122.3(10)
B2 B7 H7 123.8(10)
B6 B7 H7 118.7(10)
B8 B7 H7 118.4(10)
B3 B7 H67 129.4(8)
B2 B7 H67 100.5(9)
B6 B7 H67 44.5(9)
B8 B7 H67 93.4(8)
H7 B7 H67 107.5(13)
B3 B8 B4 60.19(9)
B3 B8 B9 108.74(12)
B4 B8 B9 57.43(9)
B3 B8 B7 56.18(9)
B4 B8 B7 107.30(12)
B9 B8 B7 117.41(12)
B3 B8 H8 122.5(10)
B4 B8 H8 123.9(10)
B9 B8 H8 119.0(10)
B7 B8 H8 117.8(10)
B3 B8 H89 128.5(9)
B4 B8 H89 100.5(8)
B9 B8 H89 45.4(8)
B7 B8 H89 93.2(8)
H8 B8 H89 108.1(13)
B4 B9 B10 60.90(10)
B4 B9 B8 61.22(10)
B10 B9 B8 105.18(12)
B4 B9 H9 131.4(10)
B10 B9 H9 126.5(10)
B8 B9 H9 126.6(10)
B4 B9 H89 103.4(8)
B10 B9 H89 118.4(9)
B8 B9 H89 44.6(8)
H9 B9 H89 108.4(13)
B4 B9 H910 102.8(9)
B10 B9 H910 44.7(9)
B8 B9 H910 117.3(8)
H9 B9 H910 109.3(13)
H89 B9 H910 95.8(12)
B1 B10 B9 110.12(12)
B1 B10 B4 61.41(9)
B9 B10 B4 58.44(10)
B1 B10 B5 55.34(8)
B9 B10 B5 115.75(11)
B4 B10 B5 107.01(10)
B1 B10 H10 122.7(9)
B9 B10 H10 121.5(9)
B4 B10 H10 129.0(9)
B5 B10 H10 114.1(9)
B1 B10 H910 127.3(9)
B9 B10 H910 46.6(9)
B4 B10 H910 102.2(9)
B5 B10 H910 89.8(9)
H10 B10 H910 106.6(13)
O1 C1 C2 111.27(12)
O1 C1 H1A 105.4(10)
C2 C1 H1A 109.1(10)
O1 C1 H1B 109.7(10)
C2 C1 H1B 110.1(10)
H1A C1 H1B 111.2(14)
O2 C2 C1 107.99(12)
O2 C2 H2A 112.1(10)
C1 C2 H2A 109.0(9)
O2 C2 H2B 110.1(10)
C1 C2 H2B 110.7(10)
H2A C2 H2B 107.0(14)
O2 C3 C4 108.60(12)
O2 C3 H3A 111.2(11)
C4 C3 H3A 112.2(12)
O2 C3 H3B 110.3(11)
C4 C3 H3B 109.8(11)
H3A C3 H3B 104.7(15)
C3 C4 Cl1 111.26(10)
C3 C4 H4A 112.1(10)
Cl1 C4 H4A 104.6(10)
C3 C4 H4B 112.1(11)
Cl1 C4 H4B 105.8(11)
H4A C4 H4B 110.4(14)
B5 O1 C1 122.93(11)
C3 O2 C2 113.67(11)
B5 H56 B6 90.2(11)
B6 H67 B7 91.8(12)
B8 H89 B9 89.9(12)
B9 H910 B10 88.7(12)

loop_
_geom_bond_atom_site_label_1
_geom_bond_atom_site_label_2
_geom_bond_distance
B1 B10 1.739(2)
B1 B5 1.770(2)
B1 B3 1.777(2)
B1 B4 1.790(2)
B1 B2 1.799(2)
B1 H1 1.077(18)
B2 B6 1.733(2)
B2 B3 1.765(2)
B2 B7 1.775(2)
B2 B5 1.826(2)
B2 H2 1.065(18)
B3 B7 1.747(2)
B3 B8 1.757(2)
B3 B4 1.780(2)
B3 H3 1.099(16)
B4 B9 1.723(2)
B4 B10 1.767(2)
B4 B8 1.792(2)
B4 H4 1.080(17)
B5 O1 1.3604(19)
B5 B6 1.810(2)
B5 B10 2.031(2)
B5 H56 1.342(17)
B6 B7 1.798(2)
B6 H6 1.072(18)
B6 H56 1.210(16)
B6 H67 1.261(19)
B7 B8 1.939(2)
B7 H7 1.072(18)
B7 H67 1.242(17)
B8 B9 1.794(3)
B8 H8 1.06(2)
B8 H89 1.261(18)
B9 B10 1.763(3)
B9 H9 1.077(19)
B9 H89 1.279(18)
B9 H910 1.281(19)
B10 H10 1.075(17)
B10 H910 1.240(19)
C1 O1 1.4372(17)
C1 C2 1.499(2)
C1 H1A 0.945(18)
C1 H1B 0.961(17)
C2 O2 1.4214(18)
C2 H2A 0.981(18)
C2 H2B 0.958(17)
C3 O2 1.4184(17)
C3 C4 1.490(2)
C3 H3A 0.963(19)
C3 H3B 1.00(2)
C4 Cl1 1.7873(15)
C4 H4A 0.950(17)
C4 H4B 0.943(18)
